data_9008099
loop_
_publ_author_name
'Cid-Dresdner H'

_publ_section_title
;Determination and refinement of the crystal structure of turquois,
 CuAl6(PO4)4(OH)8*4H2O Locality: Virginia, USA
;
_journal_name_full 'Zeitschrift fur Kristallographie'
_journal_page_first 87
_journal_page_last 113
_journal_paper_doi 10.1524/zkri.1965.121.2-4.87
_journal_volume 121
_journal_year 1965
_chemical_compound_source 'Virginia, USA'
_chemical_formula_sum 'Al6 Cu H16 O28 P4'
_chemical_name_mineral Turquoise
_space_group_IT_number 2
_symmetry_space_group_name_Hall '-P 1'
_symmetry_space_group_name_H-M 'P -1'
_cell_angle_alpha 68.61
_cell_angle_beta 69.71
_cell_angle_gamma 65.08
_cell_length_a 7.424
_cell_length_b 7.629
_cell_length_c 9.910
_cell_formula_units_Z 1
_cell_volume 461.403
_database_code_amcsd 0010612
_exptl_crystal_density_diffrn 2.927
_cod_original_formula_sum 'Cu P4 Al6 O28 H16'
_cod_database_code 9008099

loop_
_space_group_symop_operation_xyz
x,y,z
-x,-y,-z

loop_
_atom_site_aniso_label
_atom_site_aniso_U_11
_atom_site_aniso_U_22
_atom_site_aniso_U_33
_atom_site_aniso_U_12
_atom_site_aniso_U_13
_atom_site_aniso_U_23
Cu 0.01654 0.01789 0.01921 -0.00599 0.00358 -0.00365
P1 0.00326 0.00340 0.00327 -0.00111 -0.00089 -0.00091
P2 0.00261 0.00272 0.00245 -0.00089 -0.00060 -0.00061
Al1 0.00609 0.00181 0.00491 -0.00266 0.00298 -0.00061
Al2 0.00348 0.00113 0.00654 -0.00133 0.00358 -0.00091
Al3 0.00261 0.00272 0.00286 -0.00089 -0.00060 -0.00061
O1 0.00196 0.00951 0.00572 -0.00266 0.00746 0.00030
O2 0.00827 0.00815 0.00286 -0.00710 0.00477 0.00030
O3 0.00696 0.00906 0.00450 -0.00599 0.00567 -0.00091
O4 0.01262 0.00657 0.00981 -0.00355 -0.00239 0.00061
O5 0.01045 0.00249 0.01104 -0.00266 -0.00089 -0.00061
O6 0.00675 0.00453 0.01063 -0.00244 0.00060 -0.00030
O7 0.00805 0.00272 0.01676 -0.00355 0.00418 -0.00152
O8 0.01632 0.00838 0.00531 -0.00888 -0.00089 0.00030
O9 0.01045 0.00747 0.00368 -0.00555 0.00179 0.00030
O10 0.00936 0.00362 0.01758 -0.00244 0.00060 0.00030
O11 0.01175 0.00408 0.00858 -0.00355 0.00239 -0.00030
O12 0.00348 0.00589 0.01022 -0.00067 0.00358 -0.00304
O13 0.00544 0.00861 0.00613 -0.00577 0.00268 0.00091
O14 0.00152 0.00951 0.00082 -0.00333 0.00716 -0.00243

loop_
_atom_site_label
_atom_site_fract_x
_atom_site_fract_y
_atom_site_fract_z
_atom_site_U_iso_or_equiv
Cu 0.00000 0.00000 0.00000 ?
P1 0.35040 0.38670 0.94290 ?
P2 0.84230 0.38660 0.45700 ?
Al1 0.28430 0.17660 0.75210 ?
Al2 0.75200 0.18620 0.27360 ?
Al3 0.24480 0.50230 0.24380 ?
O1 0.06750 0.36330 0.38410 ?
O2 0.80580 0.34350 0.62620 ?
O3 0.27520 0.35540 0.11290 ?
O4 0.06630 0.06390 0.19730 ?
O5 0.23750 0.07390 0.62870 ?
O6 0.73340 0.08570 0.12430 ?
O7 0.29780 0.40160 0.60600 ?
O8 0.32490 0.22270 0.90490 ?
O9 0.98570 0.28070 0.84710 ?
O10 0.57560 0.04670 0.68550 ?
O11 0.78660 0.40670 0.13190 ?
O12 0.46300 0.29500 0.32770 ?
O13 0.78640 0.22810 0.43230 ?
O14 0.57790 0.36600 0.89870 ?
H1 0.86670 0.03330 0.75330 0.01039
H2 0.15000 0.15670 0.15000 0.01039
H3 0.63330 0.14330 0.59000 0.01203
H4 0.39330 0.08330 0.29000 0.01203
H5 0.14330 0.16670 0.59330 0.00861
H6 0.65000 0.14330 0.10000 0.00836
H7 0.98000 0.35000 0.90000 0.00773
H8 0.45000 0.26760 0.42330 0.00773

loop_
_cod_related_entry_id
_cod_related_entry_database
_cod_related_entry_code
1 AMCSD 0010612
